data_7010676
loop_
_publ_author_name
'Brian F. G. Johnson'
'Marek C. Klunduk'
'Timothy J. O'Connell'
'Calum McIntosh'
'John Ridland'

_publ_section_title
;
 The compound [Ti4O4{OCH2CH2N(CH3)2}8] containing the new Ti4O4 cluster
 core
;
_journal_issue 10
_journal_name_full 'J. Chem. Soc., Dalton Trans.'
_journal_page_first 1553
_journal_page_last 1555
_journal_paper_doi 10.1039/b102099o
_journal_year 2001
_chemical_formula_sum 'C32 H80 N8 O12 Ti4'
_chemical_formula_weight 960.64
_chemical_name_systematic
; 
? 
;
_space_group_IT_number 14
_symmetry_cell_setting monoclinic
_symmetry_space_group_name_Hall '-P 2ybc'
_symmetry_space_group_name_H-M 'P 1 21/c 1'
_atom_sites_solution_hydrogens geom
_atom_sites_solution_primary direct
_atom_sites_solution_secondary difmap
_audit_creation_method SHELXL-97
_cell_angle_alpha 90.00
_cell_angle_beta 90.24(5)
_cell_angle_gamma 90.00
_cell_formula_units_Z 2
_cell_length_a 10.444(9)
_cell_length_b 11.479(9)
_cell_length_c 20.085(5)
_cell_measurement_temperature 180(2)
_cell_volume 2408(3)
_computing_structure_refinement 'SHELXL-97 (Sheldrick, 1997)'
_computing_structure_solution 'SHELXS-97 (Sheldrick, 1990)'
_diffrn_ambient_temperature 180(2)
_diffrn_measured_fraction_theta_full 0.967
_diffrn_measured_fraction_theta_max 0.967
_diffrn_measurement_device_type 'R-Axis IIc'
_diffrn_radiation_monochromator graphite
_diffrn_radiation_source 'rotating anode'
_diffrn_radiation_type MoK\a
_diffrn_radiation_wavelength 0.71073
_diffrn_reflns_av_R_equivalents 0.0542
_diffrn_reflns_av_sigmaI/netI 0.1303
_diffrn_reflns_limit_h_max 12
_diffrn_reflns_limit_h_min 0
_diffrn_reflns_limit_k_max 13
_diffrn_reflns_limit_k_min 0
_diffrn_reflns_limit_l_max 23
_diffrn_reflns_limit_l_min -23
_diffrn_reflns_number 7716
_diffrn_reflns_theta_full 25.15
_diffrn_reflns_theta_max 25.15
_diffrn_reflns_theta_min 3.52
_exptl_absorpt_coefficient_mu 0.698
_exptl_absorpt_correction_type none
_exptl_crystal_colour colourless
_exptl_crystal_density_diffrn 1.325
_exptl_crystal_density_method 'not measured'
_exptl_crystal_description block
_exptl_crystal_F_000 1024
_exptl_crystal_size_max 0.18
_exptl_crystal_size_mid 0.18
_exptl_crystal_size_min 0.15
_refine_diff_density_max 0.605
_refine_diff_density_min -0.579
_refine_diff_density_rms 0.084
_refine_ls_extinction_coef 0.037(3)
_refine_ls_extinction_expression Fc^*^=kFc[1+0.001xFc^2^\l^3^/sin(2\q)]^-1/4^
_refine_ls_extinction_method SHELXL
_refine_ls_goodness_of_fit_ref 0.995
_refine_ls_hydrogen_treatment mixed
_refine_ls_matrix_type full
_refine_ls_number_parameters 253
_refine_ls_number_reflns 4182
_refine_ls_number_restraints 30
_refine_ls_restrained_S_all 1.032
_refine_ls_R_factor_all 0.0941
_refine_ls_R_factor_gt 0.0629
_refine_ls_shift/su_max 0.423
_refine_ls_shift/su_mean 0.019
_refine_ls_structure_factor_coef Fsqd
_refine_ls_weighting_details 'calc w=1/[\s^2^(Fo^2^)+(0.0720P)^2^+0.0000P] where P=(Fo^2^+2Fc^2^)/3'
_refine_ls_weighting_scheme calc
_refine_ls_wR_factor_gt 0.1513
_refine_ls_wR_factor_ref 0.1668
_reflns_number_gt 2722
_reflns_number_total 4182
_reflns_threshold_expression >2sigma(I)
_cod_data_source_file b102099o.txt
_cod_data_source_block bj9841
_cod_depositor_comments
;
The following automatic conversions were performed:
'_symmetry_cell_setting' value 'Monoclinic' changed to 'monoclinic'
according to '/home/saulius/struct/CIF-dictionaries/cif_core.dic'
dictionary named 'cif_core.dic' version 2.4.1 from 2010-06-29.

Automatic conversion script
Id: cif_fix_enum 1527 2010-12-29 10:47:43Z saulius 
;
_cod_original_sg_symbol_H-M P2(1)/c
_cod_database_code 7010676

loop_
_symmetry_equiv_pos_as_xyz
'x, y, z'
'-x, y+1/2, -z+1/2'
'-x, -y, -z'
'x, -y-1/2, z-1/2'

loop_
_atom_site_label
_atom_site_type_symbol
_atom_site_fract_x
_atom_site_fract_y
_atom_site_fract_z
_atom_site_U_iso_or_equiv
_atom_site_adp_type
_atom_site_occupancy
_atom_site_symmetry_multiplicity
_atom_site_calc_flag
_atom_site_refinement_flags
_atom_site_disorder_assembly
_atom_site_disorder_group
Ti1 Ti 0.04223(7) 0.11616(7) 0.02442(4) 0.0353(3) Uani 1 1 d . . .
Ti2 Ti 0.05913(8) 0.04309(7) -0.12778(4) 0.0401(3) Uani 1 1 d . . .
O1 O -0.0511(3) 0.1087(3) 0.10351(14) 0.0378(7) Uani 1 1 d . . .
O2 O -0.0578(2) 0.0588(2) -0.04566(14) 0.0350(7) Uani 1 1 d . . .
O3 O 0.1677(3) 0.1135(3) -0.05282(15) 0.0454(8) Uani 1 1 d . . .
O4 O 0.0242(3) 0.2771(3) 0.02346(15) 0.0483(9) Uani 1 1 d . A .
O5 O -0.0608(4) 0.0260(3) -0.19687(16) 0.0575(9) Uani 1 1 d . B .
O6 O 0.2084(3) 0.0490(3) -0.17649(17) 0.0634(11) Uani 1 1 d D . .
N1 N -0.2537(5) 0.3230(5) 0.0171(2) 0.0793(16) Uani 1 1 d D . .
N2 N 0.0136(5) 0.2351(4) -0.1610(2) 0.0614(12) Uani 1 1 d D . .
N3 N 0.2414(4) 0.1361(4) 0.0728(2) 0.0567(12) Uani 1 1 d . . .
N4 N 0.4234(5) -0.0911(5) -0.2955(3) 0.097(2) Uani 1 1 d D . .
C1 C -0.0408(6) 0.3546(4) 0.0665(3) 0.0602(15) Uani 1 1 d . . .
H1A H 0.0175 0.4195 0.0782 0.072 Uiso 1 1 calc R A .
H1B H -0.0622 0.3129 0.1082 0.072 Uiso 1 1 calc R . .
C2 C -0.1599(6) 0.4036(5) 0.0378(3) 0.083(2) Uani 1 1 d D A .
H2A H -0.1987 0.4559 0.0713 0.099 Uiso 1 1 calc R . .
H2B H -0.1365 0.4522 -0.0010 0.099 Uiso 1 1 calc R . .
C3 C -0.315(2) 0.260(2) 0.0709(9) 0.0949(19) Uiso 0.50 1 d PD A 1
H3A H -0.2531 0.2493 0.1074 0.142 Uiso 0.50 1 calc PR A 1
H3B H -0.3434 0.1840 0.0547 0.142 Uiso 0.50 1 calc PR A 1
H3C H -0.3883 0.3047 0.0869 0.142 Uiso 0.50 1 calc PR A 1
C4 C -0.3522(12) 0.3942(12) -0.0194(8) 0.0949(19) Uiso 0.50 1 d PD A 1
H4A H -0.3791 0.4596 0.0085 0.142 Uiso 0.50 1 calc PR A 1
H4B H -0.4265 0.3453 -0.0299 0.142 Uiso 0.50 1 calc PR A 1
H4C H -0.3152 0.4241 -0.0608 0.142 Uiso 0.50 1 calc PR A 1
C3' C -0.304(2) 0.257(2) 0.0756(8) 0.0949(19) Uiso 0.50 1 d PD A 2
H3D H -0.2355 0.2096 0.0950 0.142 Uiso 0.50 1 calc PR A 2
H3E H -0.3745 0.2065 0.0611 0.142 Uiso 0.50 1 calc PR A 2
H3F H -0.3356 0.3122 0.1091 0.142 Uiso 0.50 1 calc PR A 2
C4' C -0.3563(12) 0.3549(13) -0.0252(8) 0.0949(19) Uiso 0.50 1 d PD A 2
H4D H -0.4292 0.3803 0.0017 0.142 Uiso 0.50 1 calc PR A 2
H4E H -0.3816 0.2877 -0.0524 0.142 Uiso 0.50 1 calc PR A 2
H4F H -0.3293 0.4187 -0.0544 0.142 Uiso 0.50 1 calc PR A 2
C5 C 0.3007(5) 0.1353(6) -0.0448(3) 0.0723(18) Uani 1 1 d . . .
H5A H 0.3329 0.1840 -0.0818 0.087 Uiso 1 1 calc R . .
H5B H 0.3491 0.0612 -0.0442 0.087 Uiso 1 1 calc R . .
C6 C 0.3154(5) 0.1984(6) 0.0208(3) 0.079(2) Uani 1 1 d . . .
H6A H 0.4069 0.2015 0.0336 0.094 Uiso 1 1 calc R . .
H6B H 0.2835 0.2792 0.0164 0.094 Uiso 1 1 calc R . .
C7 C 0.3040(5) 0.0228(6) 0.0893(3) 0.0762(18) Uani 1 1 d . . .
H7A H 0.3929 0.0367 0.1029 0.114 Uiso 1 1 calc R . .
H7B H 0.3024 -0.0279 0.0501 0.114 Uiso 1 1 calc R . .
H7C H 0.2577 -0.0148 0.1258 0.114 Uiso 1 1 calc R . .
C8 C 0.2357(5) 0.2070(6) 0.1343(3) 0.0740(18) Uani 1 1 d . . .
H8A H 0.3226 0.2188 0.1517 0.111 Uiso 1 1 calc R . .
H8B H 0.1840 0.1665 0.1676 0.111 Uiso 1 1 calc R . .
H8C H 0.1969 0.2827 0.1241 0.111 Uiso 1 1 calc R . .
C9 C -0.0982(7) 0.1128(5) -0.2417(3) 0.079(2) Uani 1 1 d . . .
H9A H -0.1875 0.1367 -0.2327 0.095 Uiso 1 1 calc R B .
H9B H -0.0941 0.0825 -0.2878 0.095 Uiso 1 1 calc R . .
C10 C -0.0102(7) 0.2156(5) -0.2343(3) 0.0767(19) Uani 1 1 d . B .
H10A H -0.0499 0.2857 -0.2543 0.092 Uiso 1 1 calc R . .
H10B H 0.0717 0.2002 -0.2573 0.092 Uiso 1 1 calc R . .
C11 C -0.1027(6) 0.2806(5) -0.1305(3) 0.0766(19) Uani 1 1 d . B .
H11A H -0.0885 0.2911 -0.0826 0.115 Uiso 1 1 calc R . .
H11B H -0.1732 0.2255 -0.1376 0.115 Uiso 1 1 calc R . .
H11C H -0.1246 0.3557 -0.1507 0.115 Uiso 1 1 calc R . .
C12 C 0.1078(13) 0.3226(14) -0.1439(10) 0.090(3) Uiso 0.55 1 d PD B 1
H12A H 0.0860 0.3960 -0.1661 0.135 Uiso 0.55 1 calc PR B 1
H12B H 0.1926 0.2967 -0.1585 0.135 Uiso 0.55 1 calc PR B 1
H12C H 0.1085 0.3343 -0.0956 0.135 Uiso 0.55 1 calc PR B 1
C12' C 0.1297(15) 0.3062(18) -0.1556(13) 0.090(3) Uiso 0.45 1 d PD B 2
H12D H 0.1167 0.3800 -0.1791 0.135 Uiso 0.45 1 calc PR B 2
H12E H 0.2018 0.2643 -0.1755 0.135 Uiso 0.45 1 calc PR B 2
H12F H 0.1482 0.3217 -0.1086 0.135 Uiso 0.45 1 calc PR B 2
C13 C 0.2594(8) 0.0209(8) -0.2393(5) 0.0635(15) Uiso 0.60 1 d PD C 1
H13A H 0.2946 0.0922 -0.2601 0.076 Uiso 0.60 1 calc PR C 1
H13B H 0.1901 -0.0089 -0.2685 0.076 Uiso 0.60 1 calc PR C 1
C14 C 0.3593(8) -0.0658(7) -0.2342(4) 0.0635(15) Uiso 0.60 1 d PD C 1
H14A H 0.4236 -0.0387 -0.2014 0.076 Uiso 0.60 1 calc PR C 1
H14B H 0.3215 -0.1388 -0.2169 0.076 Uiso 0.60 1 calc PR C 1
C15 C 0.4623(13) -0.2159(7) -0.2949(6) 0.094(2) Uiso 0.60 1 d PD C 1
H15A H 0.5461 -0.2236 -0.2733 0.141 Uiso 0.60 1 calc PR C 1
H15B H 0.4674 -0.2447 -0.3408 0.141 Uiso 0.60 1 calc PR C 1
H15C H 0.3988 -0.2616 -0.2703 0.141 Uiso 0.60 1 calc PR C 1
C16 C 0.5403(10) -0.0239(10) -0.3062(6) 0.094(2) Uiso 0.60 1 d PD C 1
H16A H 0.5181 0.0578 -0.3147 0.141 Uiso 0.60 1 calc PR C 1
H16B H 0.5862 -0.0554 -0.3447 0.141 Uiso 0.60 1 calc PR C 1
H16C H 0.5950 -0.0289 -0.2666 0.141 Uiso 0.60 1 calc PR C 1
C13' C 0.2605(11) -0.0414(13) -0.2169(7) 0.0635(15) Uiso 0.40 1 d PD C 2
H13C H 0.2696 -0.1128 -0.1896 0.076 Uiso 0.40 1 calc PR C 2
H13D H 0.1999 -0.0587 -0.2536 0.076 Uiso 0.40 1 calc PR C 2
C14' C 0.3817(10) -0.0124(10) -0.2443(6) 0.0635(15) Uiso 0.40 1 d PD C 2
H14C H 0.4463 -0.0116 -0.2081 0.076 Uiso 0.40 1 calc PR C 2
H14D H 0.3771 0.0672 -0.2631 0.076 Uiso 0.40 1 calc PR C 2
C15' C 0.471(2) -0.2013(10) -0.2746(9) 0.094(2) Uiso 0.40 1 d PD C 2
H15D H 0.5370 -0.1900 -0.2404 0.141 Uiso 0.40 1 calc PR C 2
H15E H 0.5083 -0.2421 -0.3128 0.141 Uiso 0.40 1 calc PR C 2
H15F H 0.4009 -0.2478 -0.2563 0.141 Uiso 0.40 1 calc PR C 2
C16' C 0.5172(15) -0.0284(13) -0.3366(8) 0.094(2) Uiso 0.40 1 d PD C 2
H16D H 0.4862 0.0507 -0.3453 0.141 Uiso 0.40 1 calc PR C 2
H16E H 0.5285 -0.0696 -0.3789 0.141 Uiso 0.40 1 calc PR C 2
H16F H 0.5993 -0.0246 -0.3130 0.141 Uiso 0.40 1 calc PR C 2

loop_
_atom_site_aniso_label
_atom_site_aniso_U_11
_atom_site_aniso_U_22
_atom_site_aniso_U_33
_atom_site_aniso_U_23
_atom_site_aniso_U_13
_atom_site_aniso_U_12
Ti1 0.0329(4) 0.0463(5) 0.0265(4) -0.0046(4) 0.0029(3) -0.0061(3)
Ti2 0.0468(5) 0.0476(5) 0.0258(5) 0.0001(4) 0.0071(3) 0.0027(4)
O1 0.0402(15) 0.0454(17) 0.0279(16) -0.0024(14) 0.0037(13) 0.0016(13)
O2 0.0328(14) 0.0451(16) 0.0272(15) -0.0034(13) 0.0009(12) 0.0007(12)
O3 0.0362(16) 0.062(2) 0.0385(17) -0.0071(16) 0.0088(14) -0.0128(14)
O4 0.059(2) 0.0471(17) 0.0388(18) -0.0103(16) 0.0125(16) -0.0096(16)
O5 0.086(3) 0.059(2) 0.0283(17) -0.0019(17) -0.0126(17) 0.0127(19)
O6 0.070(2) 0.081(3) 0.039(2) -0.0004(19) 0.0229(18) 0.005(2)
N1 0.062(3) 0.105(4) 0.071(3) -0.006(3) 0.006(3) 0.023(3)
N2 0.092(3) 0.047(2) 0.045(3) 0.005(2) 0.008(2) -0.003(2)
N3 0.035(2) 0.085(3) 0.050(3) -0.019(2) -0.0009(18) -0.012(2)
N4 0.102(4) 0.103(4) 0.085(4) -0.014(3) 0.037(4) 0.020(4)
C1 0.085(4) 0.048(3) 0.048(3) -0.019(3) 0.018(3) -0.017(3)
C2 0.104(5) 0.074(4) 0.070(5) -0.001(4) 0.021(4) 0.027(4)
C5 0.042(3) 0.120(5) 0.055(3) -0.020(4) 0.014(3) -0.033(3)
C6 0.051(3) 0.120(5) 0.065(4) -0.033(4) 0.009(3) -0.040(3)
C7 0.035(3) 0.122(5) 0.071(4) -0.022(4) -0.017(3) 0.011(3)
C8 0.056(3) 0.109(5) 0.057(3) -0.037(4) -0.010(3) -0.015(3)
C9 0.128(6) 0.076(4) 0.033(3) 0.002(3) -0.018(3) 0.032(4)
C10 0.128(5) 0.070(4) 0.033(3) 0.012(3) 0.016(3) 0.025(4)
C11 0.124(5) 0.067(4) 0.039(3) 0.002(3) 0.005(3) 0.035(4)

loop_
_atom_type_symbol
_atom_type_description
_atom_type_scat_dispersion_real
_atom_type_scat_dispersion_imag
_atom_type_scat_source
C C 0.0033 0.0016 'International Tables Vol C Tables 4.2.6.8 and 6.1.1.4'
H H 0.0000 0.0000 'International Tables Vol C Tables 4.2.6.8 and 6.1.1.4'
N N 0.0061 0.0033 'International Tables Vol C Tables 4.2.6.8 and 6.1.1.4'
O O 0.0106 0.0060 'International Tables Vol C Tables 4.2.6.8 and 6.1.1.4'
Ti Ti 0.2776 0.4457 'International Tables Vol C Tables 4.2.6.8 and 6.1.1.4'

loop_
_geom_angle_atom_site_label_1
_geom_angle_atom_site_label_2
_geom_angle_atom_site_label_3
_geom_angle
_geom_angle_site_symmetry_1
_geom_angle_site_symmetry_3
_geom_angle_publ_flag
O4 Ti1 O2 106.63(15) . . ?
O4 Ti1 O1 90.09(13) . . ?
O2 Ti1 O1 109.39(13) . . ?
O4 Ti1 O3 94.15(13) . . ?
O2 Ti1 O3 77.29(13) . . ?
O1 Ti1 O3 170.72(14) . . ?
O4 Ti1 O2 168.58(13) . 3 ?
O2 Ti1 O2 81.71(14) . 3 ?
O1 Ti1 O2 79.63(11) . 3 ?
O3 Ti1 O2 95.33(12) . 3 ?
O4 Ti1 N3 89.83(16) . . ?
O2 Ti1 N3 148.59(13) . . ?
O1 Ti1 N3 96.85(15) . . ?
O3 Ti1 N3 74.94(14) . . ?
O2 Ti1 N3 86.51(15) 3 . ?
O4 Ti1 Ti2 125.75(10) . 3 ?
O2 Ti1 Ti2 96.33(10) . 3 ?
O1 Ti1 Ti2 35.66(9) . 3 ?
O3 Ti1 Ti2 139.24(10) . 3 ?
O2 Ti1 Ti2 44.09(7) 3 3 ?
N3 Ti1 Ti2 95.17(12) . 3 ?
O4 Ti1 Ti1 149.17(12) . 3 ?
O2 Ti1 Ti1 43.26(9) . 3 ?
O1 Ti1 Ti1 94.82(10) . 3 ?
O3 Ti1 Ti1 85.76(9) . 3 ?
O2 Ti1 Ti1 38.45(9) 3 3 ?
N3 Ti1 Ti1 119.61(12) . 3 ?
Ti2 Ti1 Ti1 64.65(4) 3 3 ?
O4 Ti1 Ti2 105.00(10) . . ?
O2 Ti1 Ti2 38.28(8) . . ?
O1 Ti1 Ti2 146.84(10) . . ?
O3 Ti1 Ti2 39.07(9) . . ?
O2 Ti1 Ti2 86.39(8) 3 . ?
N3 Ti1 Ti2 112.25(11) . . ?
Ti2 Ti1 Ti2 122.18(4) 3 . ?
Ti1 Ti1 Ti2 57.53(3) 3 . ?
O1 Ti2 O6 102.61(14) 3 . ?
O1 Ti2 O5 93.85(15) 3 . ?
O6 Ti2 O5 100.05(17) . . ?
O1 Ti2 O3 101.99(14) 3 . ?
O6 Ti2 O3 84.78(15) . . ?
O5 Ti2 O3 162.05(14) . . ?
O1 Ti2 O2 80.85(11) 3 . ?
O6 Ti2 O2 157.56(16) . . ?
O5 Ti2 O2 101.83(15) . . ?
O3 Ti2 O2 72.85(12) . . ?
O1 Ti2 N2 165.65(15) 3 . ?
O6 Ti2 N2 89.14(16) . . ?
O5 Ti2 N2 75.78(16) . . ?
O3 Ti2 N2 87.09(16) . . ?
O2 Ti2 N2 91.45(13) . . ?
O1 Ti2 Ti1 37.00(8) 3 3 ?
O6 Ti2 Ti1 134.35(12) . 3 ?
O5 Ti2 Ti1 102.37(12) . 3 ?
O3 Ti2 Ti1 85.80(9) . 3 ?
O2 Ti2 Ti1 43.98(9) . 3 ?
N2 Ti2 Ti1 134.79(11) . 3 ?
O1 Ti2 Ti1 89.54(10) 3 . ?
O6 Ti2 Ti1 123.45(13) . . ?
O5 Ti2 Ti1 134.44(11) . . ?
O3 Ti2 Ti1 38.79(8) . . ?
O2 Ti2 Ti1 34.12(9) . . ?
N2 Ti2 Ti1 90.79(11) . . ?
Ti1 Ti2 Ti1 57.82(4) 3 . ?
Ti2 O1 Ti1 107.33(14) 3 . ?
Ti1 O2 Ti1 98.29(14) . 3 ?
Ti1 O2 Ti2 107.59(13) . . ?
Ti1 O2 Ti2 91.93(11) 3 . ?
C5 O3 Ti1 122.9(3) . . ?
C5 O3 Ti2 133.7(3) . . ?
Ti1 O3 Ti2 102.14(13) . . ?
C1 O4 Ti1 131.9(3) . . ?
C9 O5 Ti2 125.9(4) . . ?
C13 O6 C13' 34.7(6) . . ?
C13 O6 Ti2 142.2(5) . . ?
C13' O6 Ti2 126.9(5) . . ?
C2 N1 C4' 122.1(7) . . ?
C2 N1 C3 114.5(8) . . ?
C4' N1 C3 104.1(13) . . ?
C2 N1 C3' 110.4(7) . . ?
C4' N1 C3' 109.6(7) . . ?
C3 N1 C3' 5.5(14) . . ?
C2 N1 C4 105.1(6) . . ?
C4' N1 C4 18.1(9) . . ?
C3 N1 C4 109.5(8) . . ?
C3' N1 C4 114.6(15) . . ?
C12 N2 C11 102.6(8) . . ?
C12 N2 C12' 14.9(14) . . ?
C11 N2 C12' 117.3(10) . . ?
C12 N2 C10 116.4(9) . . ?
C11 N2 C10 109.2(5) . . ?
C12' N2 C10 106.7(11) . . ?
C12 N2 Ti2 116.6(9) . . ?
C11 N2 Ti2 112.6(3) . . ?
C12' N2 Ti2 109.6(10) . . ?
C10 N2 Ti2 99.8(3) . . ?
C8 N3 C6 110.1(4) . . ?
C8 N3 C7 108.3(5) . . ?
C6 N3 C7 110.3(4) . . ?
C8 N3 Ti1 111.5(3) . . ?
C6 N3 Ti1 102.8(3) . . ?
C7 N3 Ti1 113.6(3) . . ?
C15' N4 C14 95.3(8) . . ?
C15' N4 C14' 117.1(8) . . ?
C14 N4 C14' 27.7(5) . . ?
C15' N4 C16 102.8(12) . . ?
C14 N4 C16 114.4(7) . . ?
C14' N4 C16 91.7(7) . . ?
C15' N4 C16' 111.5(8) . . ?
C14 N4 C16' 134.2(8) . . ?
C14' N4 C16' 107.3(7) . . ?
C16 N4 C16' 25.9(9) . . ?
C15' N4 C15 17.6(11) . . ?
C14 N4 C15 108.5(6) . . ?
C14' N4 C15 133.1(8) . . ?
C16 N4 C15 106.4(6) . . ?
C16' N4 C15 107.0(9) . . ?
O4 C1 C2 113.9(5) . . ?
O4 C1 H1A 108.8 . . ?
C2 C1 H1A 108.8 . . ?
O4 C1 H1B 108.8 . . ?
C2 C1 H1B 108.8 . . ?
H1A C1 H1B 107.7 . . ?
N1 C2 C1 116.6(5) . . ?
N1 C2 H2A 108.1 . . ?
C1 C2 H2A 108.1 . . ?
N1 C2 H2B 108.1 . . ?
C1 C2 H2B 108.1 . . ?
H2A C2 H2B 107.3 . . ?
N1 C3 H3A 109.7 . . ?
N1 C3 H3B 109.8 . . ?
N1 C3 H3C 108.9 . . ?
N1 C4 H4A 109.5 . . ?
N1 C4 H4B 109.6 . . ?
N1 C4 H4C 109.3 . . ?
N1 C3' H3D 109.0 . . ?
N1 C3' H3E 109.4 . . ?
H3D C3' H3E 109.5 . . ?
N1 C3' H3F 110.0 . . ?
H3D C3' H3F 109.5 . . ?
H3E C3' H3F 109.5 . . ?
N1 C4' H4D 109.4 . . ?
N1 C4' H4E 109.5 . . ?
H4D C4' H4E 109.5 . . ?
N1 C4' H4F 109.6 . . ?
H4D C4' H4F 109.5 . . ?
H4E C4' H4F 109.5 . . ?
O3 C5 C6 106.2(4) . . ?
O3 C5 H5A 110.5 . . ?
C6 C5 H5A 110.5 . . ?
O3 C5 H5B 110.5 . . ?
C6 C5 H5B 110.5 . . ?
H5A C5 H5B 108.7 . . ?
N3 C6 C5 109.4(4) . . ?
N3 C6 H6A 109.8 . . ?
C5 C6 H6A 109.8 . . ?
N3 C6 H6B 109.8 . . ?
C5 C6 H6B 109.8 . . ?
H6A C6 H6B 108.2 . . ?
N3 C7 H7A 109.5 . . ?
N3 C7 H7B 109.5 . . ?
H7A C7 H7B 109.5 . . ?
N3 C7 H7C 109.5 . . ?
H7A C7 H7C 109.5 . . ?
H7B C7 H7C 109.5 . . ?
N3 C8 H8A 109.5 . . ?
N3 C8 H8B 109.5 . . ?
H8A C8 H8B 109.5 . . ?
N3 C8 H8C 109.5 . . ?
H8A C8 H8C 109.5 . . ?
H8B C8 H8C 109.5 . . ?
O5 C9 C10 109.0(5) . . ?
O5 C9 H9A 109.9 . . ?
C10 C9 H9A 109.9 . . ?
O5 C9 H9B 109.9 . . ?
C10 C9 H9B 109.9 . . ?
H9A C9 H9B 108.3 . . ?
C9 C10 N2 108.2(4) . . ?
C9 C10 H10A 110.1 . . ?
N2 C10 H10A 110.1 . . ?
C9 C10 H10B 110.1 . . ?
N2 C10 H10B 110.1 . . ?
H10A C10 H10B 108.4 . . ?
N2 C11 H11A 109.5 . . ?
N2 C11 H11B 109.5 . . ?
H11A C11 H11B 109.5 . . ?
N2 C11 H11C 109.5 . . ?
H11A C11 H11C 109.5 . . ?
H11B C11 H11C 109.5 . . ?
N2 C12 H12A 109.5 . . ?
N2 C12 H12B 109.5 . . ?
N2 C12 H12C 109.5 . . ?
N2 C12' H12D 109.5 . . ?
N2 C12' H12E 109.5 . . ?
H12D C12' H12E 109.5 . . ?
N2 C12' H12F 109.5 . . ?
H12D C12' H12F 109.5 . . ?
H12E C12' H12F 109.5 . . ?
O6 C13 C14 111.7(7) . . ?
O6 C13 H13A 109.3 . . ?
C14 C13 H13A 109.3 . . ?
O6 C13 H13B 109.3 . . ?
C14 C13 H13B 109.3 . . ?
H13A C13 H13B 107.9 . . ?
N4 C14 C13 114.7(7) . . ?
N4 C14 H14A 108.6 . . ?
C13 C14 H14A 108.6 . . ?
N4 C14 H14B 108.6 . . ?
C13 C14 H14B 108.6 . . ?
H14A C14 H14B 107.6 . . ?
N4 C15 H15A 109.5 . . ?
N4 C15 H15B 109.5 . . ?
N4 C15 H15C 109.5 . . ?
N4 C16 H16A 109.5 . . ?
N4 C16 H16B 109.5 . . ?
N4 C16 H16C 109.5 . . ?
C14' C13' O6 113.1(9) . . ?
C14' C13' H13C 109.0 . . ?
O6 C13' H13C 109.0 . . ?
C14' C13' H13D 108.9 . . ?
O6 C13' H13D 108.9 . . ?
H13C C13' H13D 107.8 . . ?
C13' C14' N4 113.8(9) . . ?
C13' C14' H14C 108.8 . . ?
N4 C14' H14C 108.8 . . ?
C13' C14' H14D 108.8 . . ?
N4 C14' H14D 108.8 . . ?
H14C C14' H14D 107.7 . . ?
N4 C15' H15D 109.5 . . ?
N4 C15' H15E 109.5 . . ?
H15D C15' H15E 109.5 . . ?
N4 C15' H15F 109.5 . . ?
H15D C15' H15F 109.5 . . ?
H15E C15' H15F 109.5 . . ?
N4 C16' H16D 109.5 . . ?
N4 C16' H16E 109.5 . . ?
H16D C16' H16E 109.5 . . ?
N4 C16' H16F 109.5 . . ?
H16D C16' H16F 109.5 . . ?
H16E C16' H16F 109.5 . . ?

loop_
_geom_bond_atom_site_label_1
_geom_bond_atom_site_label_2
_geom_bond_distance
_geom_bond_site_symmetry_2
_geom_bond_publ_flag
Ti1 O4 1.857(3) . ?
Ti1 O2 1.869(3) . ?
Ti1 O1 1.869(3) . ?
Ti1 O3 2.035(3) . ?
Ti1 O2 2.060(3) 3 ?
Ti1 N3 2.304(4) . ?
Ti1 Ti2 2.9648(16) 3 ?
Ti1 Ti1 2.974(2) 3 ?
Ti1 Ti2 3.1757(13) . ?
Ti2 O1 1.811(3) 3 ?
Ti2 O6 1.845(3) . ?
Ti2 O5 1.876(4) . ?
Ti2 O3 2.047(3) . ?
Ti2 O2 2.064(3) . ?
Ti2 N2 2.351(5) . ?
Ti2 Ti1 2.9648(16) 3 ?
O1 Ti2 1.811(3) 3 ?
O2 Ti1 2.060(3) 3 ?
O3 C5 1.420(6) . ?
O4 C1 1.417(5) . ?
O5 C9 1.398(6) . ?
O6 C13 1.410(9) . ?
O6 C13' 1.427(11) . ?
N1 C2 1.408(7) . ?
N1 C4' 1.414(8) . ?
N1 C3 1.447(9) . ?
N1 C3' 1.495(9) . ?
N1 C4 1.503(9) . ?
N2 C12 1.446(9) . ?
N2 C11 1.460(7) . ?
N2 C12' 1.465(10) . ?
N2 C10 1.508(7) . ?
N3 C8 1.480(6) . ?
N3 C6 1.485(7) . ?
N3 C7 1.491(8) . ?
N4 C15' 1.422(9) . ?
N4 C14 1.433(8) . ?
N4 C14' 1.438(9) . ?
N4 C16 1.462(8) . ?
N4 C16' 1.472(9) . ?
N4 C15 1.489(8) . ?
C1 C2 1.479(8) . ?
C1 H1A 0.9900 . ?
C1 H1B 0.9900 . ?
C2 H2A 0.9900 . ?
C2 H2B 0.9900 . ?
C3 H3A 0.9800 . ?
C3 H3B 0.9800 . ?
C3 H3C 0.9800 . ?
C4 H4A 0.9800 . ?
C4 H4B 0.9800 . ?
C4 H4C 0.9800 . ?
C3' H3D 0.9800 . ?
C3' H3E 0.9800 . ?
C3' H3F 0.9800 . ?
C4' H4D 0.9800 . ?
C4' H4E 0.9800 . ?
C4' H4F 0.9800 . ?
C5 C6 1.511(7) . ?
C5 H5A 0.9900 . ?
C5 H5B 0.9900 . ?
C6 H6A 0.9900 . ?
C6 H6B 0.9900 . ?
C7 H7A 0.9800 . ?
C7 H7B 0.9800 . ?
C7 H7C 0.9800 . ?
C8 H8A 0.9800 . ?
C8 H8B 0.9800 . ?
C8 H8C 0.9800 . ?
C9 C10 1.503(9) . ?
C9 H9A 0.9900 . ?
C9 H9B 0.9900 . ?
C10 H10A 0.9900 . ?
C10 H10B 0.9900 . ?
C11 H11A 0.9800 . ?
C11 H11B 0.9800 . ?
C11 H11C 0.9800 . ?
C12 H12A 0.9800 . ?
C12 H12B 0.9800 . ?
C12 H12C 0.9800 . ?
C12' H12D 0.9800 . ?
C12' H12E 0.9800 . ?
C12' H12F 0.9800 . ?
C13 C14 1.445(8) . ?
C13 H13A 0.9900 . ?
C13 H13B 0.9900 . ?
C14 H14A 0.9900 . ?
C14 H14B 0.9900 . ?
C15 H15A 0.9800 . ?
C15 H15B 0.9800 . ?
C15 H15C 0.9800 . ?
C16 H16A 0.9800 . ?
C16 H16B 0.9800 . ?
C16 H16C 0.9800 . ?
C13' C14' 1.422(10) . ?
C13' H13C 0.9900 . ?
C13' H13D 0.9900 . ?
C14' H14C 0.9900 . ?
C14' H14D 0.9900 . ?
C15' H15D 0.9800 . ?
C15' H15E 0.9800 . ?
C15' H15F 0.9800 . ?
C16' H16D 0.9800 . ?
C16' H16E 0.9800 . ?
C16' H16F 0.9800 . ?

loop_
_geom_torsion_atom_site_label_1
_geom_torsion_atom_site_label_2
_geom_torsion_atom_site_label_3
_geom_torsion_atom_site_label_4
_geom_torsion
_geom_torsion_site_symmetry_1
_geom_torsion_site_symmetry_2
_geom_torsion_site_symmetry_3
_geom_torsion_site_symmetry_4
_geom_torsion_publ_flag
O4 Ti1 Ti2 O1 -172.21(14) . . . 3 ?
O2 Ti1 Ti2 O1 -74.23(17) . . . 3 ?
O1 Ti1 Ti2 O1 -57.8(2) . . . 3 ?
O3 Ti1 Ti2 O1 109.97(18) . . . 3 ?
O2 Ti1 Ti2 O1 6.95(12) 3 . . 3 ?
N3 Ti1 Ti2 O1 91.69(16) . . . 3 ?
Ti2 Ti1 Ti2 O1 -20.18(10) 3 . . 3 ?
Ti1 Ti1 Ti2 O1 -20.18(10) 3 . . 3 ?
O4 Ti1 Ti2 O6 82.93(18) . . . . ?
O2 Ti1 Ti2 O6 -179.1(2) . . . . ?
O1 Ti1 Ti2 O6 -162.7(2) . . . . ?
O3 Ti1 Ti2 O6 5.1(2) . . . . ?
O2 Ti1 Ti2 O6 -97.91(16) 3 . . . ?
N3 Ti1 Ti2 O6 -13.2(2) . . . . ?
Ti2 Ti1 Ti2 O6 -125.04(14) 3 . . . ?
Ti1 Ti1 Ti2 O6 -125.04(14) 3 . . . ?
O4 Ti1 Ti2 O5 -77.26(19) . . . . ?
O2 Ti1 Ti2 O5 20.7(2) . . . . ?
O1 Ti1 Ti2 O5 37.1(2) . . . . ?
O3 Ti1 Ti2 O5 -155.1(2) . . . . ?
O2 Ti1 Ti2 O5 101.90(17) 3 . . . ?
N3 Ti1 Ti2 O5 -173.4(2) . . . . ?
Ti2 Ti1 Ti2 O5 74.77(16) 3 . . . ?
Ti1 Ti1 Ti2 O5 74.77(16) 3 . . . ?
O4 Ti1 Ti2 O3 77.81(18) . . . . ?
O2 Ti1 Ti2 O3 175.8(2) . . . . ?
O1 Ti1 Ti2 O3 -167.8(2) . . . . ?
O2 Ti1 Ti2 O3 -103.02(17) 3 . . . ?
N3 Ti1 Ti2 O3 -18.3(2) . . . . ?
Ti2 Ti1 Ti2 O3 -130.15(16) 3 . . . ?
Ti1 Ti1 Ti2 O3 -130.15(16) 3 . . . ?
O4 Ti1 Ti2 O2 -97.98(18) . . . . ?
O1 Ti1 Ti2 O2 16.4(2) . . . . ?
O3 Ti1 Ti2 O2 -175.8(2) . . . . ?
O2 Ti1 Ti2 O2 81.19(17) 3 . . . ?
N3 Ti1 Ti2 O2 165.9(2) . . . . ?
Ti2 Ti1 Ti2 O2 54.06(14) 3 . . . ?
Ti1 Ti1 Ti2 O2 54.06(14) 3 . . . ?
O4 Ti1 Ti2 N2 -6.56(15) . . . . ?
O2 Ti1 Ti2 N2 91.42(19) . . . . ?
O1 Ti1 Ti2 N2 107.8(2) . . . . ?
O3 Ti1 Ti2 N2 -84.38(19) . . . . ?
O2 Ti1 Ti2 N2 172.60(14) 3 . . . ?
N3 Ti1 Ti2 N2 -102.66(17) . . . . ?
Ti2 Ti1 Ti2 N2 145.47(12) 3 . . . ?
Ti1 Ti1 Ti2 N2 145.47(12) 3 . . . ?
O4 Ti1 Ti2 Ti1 -152.03(12) . . . 3 ?
O2 Ti1 Ti2 Ti1 -54.06(14) . . . 3 ?
O1 Ti1 Ti2 Ti1 -37.65(17) . . . 3 ?
O3 Ti1 Ti2 Ti1 130.15(16) . . . 3 ?
O2 Ti1 Ti2 Ti1 27.13(8) 3 . . 3 ?
N3 Ti1 Ti2 Ti1 111.87(14) . . . 3 ?
Ti2 Ti1 Ti2 Ti1 0.0 3 . . 3 ?
O4 Ti1 O1 Ti2 -179.16(17) . . . 3 ?
O2 Ti1 O1 Ti2 73.15(18) . . . 3 ?
O3 Ti1 O1 Ti2 -61.9(9) . . . 3 ?
O2 Ti1 O1 Ti2 -4.16(14) 3 . . 3 ?
N3 Ti1 O1 Ti2 -89.32(18) . . . 3 ?
Ti1 Ti1 O1 Ti2 31.32(15) 3 . . 3 ?
Ti2 Ti1 O1 Ti2 62.5(2) . . . 3 ?
O4 Ti1 O2 Ti1 -172.00(11) . . . 3 ?
O1 Ti1 O2 Ti1 -75.87(14) . . . 3 ?
O3 Ti1 O2 Ti1 97.42(13) . . . 3 ?
O2 Ti1 O2 Ti1 0.0 3 . . 3 ?
N3 Ti1 O2 Ti1 69.1(3) . . . 3 ?
Ti2 Ti1 O2 Ti1 -41.72(9) 3 . . 3 ?
Ti2 Ti1 O2 Ti1 94.70(14) . . . 3 ?
O4 Ti1 O2 Ti2 93.30(15) . . . . ?
O1 Ti1 O2 Ti2 -170.57(13) . . . . ?
O3 Ti1 O2 Ti2 2.72(14) . . . . ?
O2 Ti1 O2 Ti2 -94.70(14) 3 . . . ?
N3 Ti1 O2 Ti2 -25.6(3) . . . . ?
Ti2 Ti1 O2 Ti2 -136.42(11) 3 . . . ?
Ti1 Ti1 O2 Ti2 -94.70(14) 3 . . . ?
O1 Ti2 O2 Ti1 102.90(17) 3 . . . ?
O6 Ti2 O2 Ti1 2.0(5) . . . . ?
O5 Ti2 O2 Ti1 -165.04(15) . . . . ?
O3 Ti2 O2 Ti1 -2.76(14) . . . . ?
N2 Ti2 O2 Ti1 -89.27(17) . . . . ?
Ti1 Ti2 O2 Ti1 99.32(16) 3 . . . ?
O1 Ti2 O2 Ti1 3.58(12) 3 . . 3 ?
O6 Ti2 O2 Ti1 -97.3(4) . . . 3 ?
O5 Ti2 O2 Ti1 95.64(14) . . . 3 ?
O3 Ti2 O2 Ti1 -102.08(14) . . . 3 ?
N2 Ti2 O2 Ti1 171.41(15) . . . 3 ?
Ti1 Ti2 O2 Ti1 -99.32(16) . . . 3 ?
O4 Ti1 O3 C5 82.2(4) . . . . ?
O2 Ti1 O3 C5 -171.7(4) . . . . ?
O1 Ti1 O3 C5 -34.8(10) . . . . ?
O2 Ti1 O3 C5 -91.5(4) 3 . . . ?
N3 Ti1 O3 C5 -6.5(4) . . . . ?
Ti2 Ti1 O3 C5 -86.8(4) 3 . . . ?
Ti1 Ti1 O3 C5 -128.8(4) 3 . . . ?
Ti2 Ti1 O3 C5 -169.0(5) . . . . ?
O4 Ti1 O3 Ti2 -108.80(16) . . . . ?
O2 Ti1 O3 Ti2 -2.67(14) . . . . ?
O1 Ti1 O3 Ti2 134.2(8) . . . . ?
O2 Ti1 O3 Ti2 77.57(15) 3 . . . ?
N3 Ti1 O3 Ti2 162.50(19) . . . . ?
Ti2 Ti1 O3 Ti2 82.25(19) 3 . . . ?
Ti1 Ti1 O3 Ti2 40.29(12) 3 . . . ?
O1 Ti2 O3 C5 93.4(5) 3 . . . ?
O6 Ti2 O3 C5 -8.5(5) . . . . ?
O5 Ti2 O3 C5 -115.1(6) . . . . ?
O2 Ti2 O3 C5 169.7(5) . . . . ?
N2 Ti2 O3 C5 -97.9(5) . . . . ?
Ti1 Ti2 O3 C5 126.8(5) 3 . . . ?
Ti1 Ti2 O3 C5 167.3(6) . . . . ?
O1 Ti2 O3 Ti1 -73.90(15) 3 . . . ?
O6 Ti2 O3 Ti1 -175.72(17) . . . . ?
O5 Ti2 O3 Ti1 77.6(5) . . . . ?
O2 Ti2 O3 Ti1 2.47(13) . . . . ?
N2 Ti2 O3 Ti1 94.88(16) . . . . ?
Ti1 Ti2 O3 Ti1 -40.44(12) 3 . . . ?
O2 Ti1 O4 C1 108.1(4) . . . . ?
O1 Ti1 O4 C1 -2.2(5) . . . . ?
O3 Ti1 O4 C1 -173.9(4) . . . . ?
O2 Ti1 O4 C1 -27.8(9) 3 . . . ?
N3 Ti1 O4 C1 -99.0(5) . . . . ?
Ti2 Ti1 O4 C1 -2.8(5) 3 . . . ?
Ti1 Ti1 O4 C1 97.4(5) 3 . . . ?
Ti2 Ti1 O4 C1 147.9(4) . . . . ?
O1 Ti2 O5 C9 -176.3(4) 3 . . . ?
O6 Ti2 O5 C9 -72.8(4) . . . . ?
O3 Ti2 O5 C9 31.6(7) . . . . ?
O2 Ti2 O5 C9 102.2(4) . . . . ?
N2 Ti2 O5 C9 13.8(4) . . . . ?
Ti1 Ti2 O5 C9 147.3(4) 3 . . . ?
Ti1 Ti2 O5 C9 90.5(4) . . . . ?
O1 Ti2 O6 C13 77.1(7) 3 . . . ?
O5 Ti2 O6 C13 -19.2(7) . . . . ?
O3 Ti2 O6 C13 178.2(7) . . . . ?
O2 Ti2 O6 C13 173.7(7) . . . . ?
N2 Ti2 O6 C13 -94.6(7) . . . . ?
Ti1 Ti2 O6 C13 99.3(7) 3 . . . ?
Ti1 Ti2 O6 C13 175.0(7) . . . . ?
O1 Ti2 O6 C13' 32.3(9) 3 . . . ?
O5 Ti2 O6 C13' -64.0(9) . . . . ?
O3 Ti2 O6 C13' 133.5(9) . . . . ?
O2 Ti2 O6 C13' 128.9(9) . . . . ?
N2 Ti2 O6 C13' -139.4(9) . . . . ?
Ti1 Ti2 O6 C13' 54.6(9) 3 . . . ?
Ti1 Ti2 O6 C13' 130.3(9) . . . . ?
O1 Ti2 N2 C12 156.3(9) 3 . . . ?
O6 Ti2 N2 C12 -58.4(9) . . . . ?
O5 Ti2 N2 C12 -159.0(9) . . . . ?
O3 Ti2 N2 C12 26.4(9) . . . . ?
O2 Ti2 N2 C12 99.1(9) . . . . ?
Ti1 Ti2 N2 C12 107.5(9) 3 . . . ?
Ti1 Ti2 N2 C12 65.0(9) . . . . ?
O1 Ti2 N2 C11 38.1(8) 3 . . . ?
O6 Ti2 N2 C11 -176.6(4) . . . . ?
O5 Ti2 N2 C11 82.8(4) . . . . ?
O3 Ti2 N2 C11 -91.7(4) . . . . ?
O2 Ti2 N2 C11 -19.0(4) . . . . ?
Ti1 Ti2 N2 C11 -10.6(5) 3 . . . ?
Ti1 Ti2 N2 C11 -53.1(4) . . . . ?
O1 Ti2 N2 C12' 170.6(11) 3 . . . ?
O6 Ti2 N2 C12' -44.1(10) . . . . ?
O5 Ti2 N2 C12' -144.7(10) . . . . ?
O3 Ti2 N2 C12' 40.7(10) . . . . ?
O2 Ti2 N2 C12' 113.5(10) . . . . ?
Ti1 Ti2 N2 C12' 121.9(10) 3 . . . ?
Ti1 Ti2 N2 C12' 79.4(10) . . . . ?
O1 Ti2 N2 C10 -77.6(7) 3 . . . ?
O6 Ti2 N2 C10 67.7(4) . . . . ?
O5 Ti2 N2 C10 -32.9(3) . . . . ?
O3 Ti2 N2 C10 152.6(3) . . . . ?
O2 Ti2 N2 C10 -134.7(3) . . . . ?
Ti1 Ti2 N2 C10 -126.3(3) 3 . . . ?
Ti1 Ti2 N2 C10 -168.8(3) . . . . ?
O4 Ti1 N3 C8 54.3(4) . . . . ?
O2 Ti1 N3 C8 177.3(4) . . . . ?
O1 Ti1 N3 C8 -35.7(4) . . . . ?
O3 Ti1 N3 C8 148.7(4) . . . . ?
O2 Ti1 N3 C8 -114.8(4) 3 . . . ?
Ti2 Ti1 N3 C8 -71.5(4) 3 . . . ?
Ti1 Ti1 N3 C8 -135.2(4) 3 . . . ?
Ti2 Ti1 N3 C8 160.5(4) . . . . ?
O4 Ti1 N3 C6 -63.6(3) . . . . ?
O2 Ti1 N3 C6 59.3(5) . . . . ?
O1 Ti1 N3 C6 -153.7(3) . . . . ?
O3 Ti1 N3 C6 30.7(3) . . . . ?
O2 Ti1 N3 C6 127.2(3) 3 . . . ?
Ti2 Ti1 N3 C6 170.5(3) 3 . . . ?
Ti1 Ti1 N3 C6 106.8(3) 3 . . . ?
Ti2 Ti1 N3 C6 42.5(4) . . . . ?
O4 Ti1 N3 C7 177.1(3) . . . . ?
O2 Ti1 N3 C7 -59.9(5) . . . . ?
O1 Ti1 N3 C7 87.0(3) . . . . ?
O3 Ti1 N3 C7 -88.5(4) . . . . ?
O2 Ti1 N3 C7 7.9(3) 3 . . . ?
Ti2 Ti1 N3 C7 51.2(3) 3 . . . ?
Ti1 Ti1 N3 C7 -12.5(4) 3 . . . ?
Ti2 Ti1 N3 C7 -76.7(3) . . . . ?
Ti1 O4 C1 C2 -106.8(5) . . . . ?
C4' N1 C2 C1 -164.2(10) . . . . ?
C3 N1 C2 C1 68.7(15) . . . . ?
C3' N1 C2 C1 64.9(15) . . . . ?
C4 N1 C2 C1 -171.0(8) . . . . ?
O4 C1 C2 N1 57.5(6) . . . . ?
Ti1 O3 C5 C6 -19.4(7) . . . . ?
Ti2 O3 C5 C6 175.5(4) . . . . ?
C8 N3 C6 C5 -170.1(5) . . . . ?
C7 N3 C6 C5 70.4(6) . . . . ?
Ti1 N3 C6 C5 -51.1(6) . . . . ?
O3 C5 C6 N3 47.8(7) . . . . ?
Ti2 O5 C9 C10 10.4(6) . . . . ?
O5 C9 C10 N2 -41.8(6) . . . . ?
C12 N2 C10 C9 173.3(9) . . . . ?
C11 N2 C10 C9 -71.2(6) . . . . ?
C12' N2 C10 C9 161.0(11) . . . . ?
Ti2 N2 C10 C9 47.0(5) . . . . ?
C13' O6 C13 C14 -34.9(10) . . . . ?
Ti2 O6 C13 C14 -116.7(8) . . . . ?
C15' N4 C14 C13 -159.5(12) . . . . ?
C14' N4 C14 C13 56.6(14) . . . . ?
C16 N4 C14 C13 93.9(11) . . . . ?
C16' N4 C14 C13 73.4(15) . . . . ?
C15 N4 C14 C13 -147.6(9) . . . . ?
O6 C13 C14 N4 -174.7(7) . . . . ?
C13 O6 C13' C14' 53.5(12) . . . . ?
Ti2 O6 C13' C14' -175.9(9) . . . . ?
O6 C13' C14' N4 -167.9(10) . . . . ?
C15' N4 C14' C13' -76.1(17) . . . . ?
C14 N4 C14' C13' -35.0(12) . . . . ?
C16 N4 C14' C13' 178.5(12) . . . . ?
C16' N4 C14' C13' 157.6(13) . . . . ?
C15 N4 C14' C13' -67.1(17) . . . . ?
